data_4066091
loop_
_publ_author_name
'Fu, Xiaoping'
'Liu, Yuanhong'
'Li, Yuxue'

_publ_section_title
;
 Aldehyde Addition to 1,3-Butadiyne-Derived Zirconacyclocumulenes:
 Stereoselective Synthesis ofcis-[3]Cumulenols
;
_journal_issue 13
_journal_name_full Organometallics
_journal_page_first 3012
_journal_paper_doi 10.1021/om100287d
_journal_volume 29
_journal_year 2010
_chemical_absolute_configuration ad
_chemical_formula_sum 'C31 H25 Cl O3'
_chemical_formula_weight 480.96
_chemical_name_systematic
; 
 ? 
;
_space_group_IT_number 5
_symmetry_cell_setting monoclinic
_symmetry_space_group_name_Hall 'C 2y'
_symmetry_space_group_name_H-M 'C 1 2 1'
_atom_sites_solution_hydrogens geom
_atom_sites_solution_primary direct
_atom_sites_solution_secondary difmap
_audit_creation_method SHELXL-97
_cell_angle_alpha 90.00
_cell_angle_beta 97.069(11)
_cell_angle_gamma 90.00
_cell_formula_units_Z 4
_cell_length_a 28.022(8)
_cell_length_b 11.313(3)
_cell_length_c 8.017(2)
_cell_measurement_reflns_used 825
_cell_measurement_temperature 293(2)
_cell_measurement_theta_max 39.527
_cell_measurement_theta_min 5.679
_cell_volume 2522.2(12)
_computing_cell_refinement 'Bruker SMART'
_computing_data_collection 'Bruker SMART'
_computing_data_reduction 'Bruker SHELXTL'
_computing_molecular_graphics 'Bruker SHELXTL'
_computing_publication_material 'Bruker SHELXTL'
_computing_structure_refinement 'SHELXL-97 (Sheldrick, 1997)'
_computing_structure_solution 'SHELXS-97 (Sheldrick, 1990)'
_diffrn_ambient_temperature 293(2)
_diffrn_measured_fraction_theta_full 0.993
_diffrn_measured_fraction_theta_max 0.993
_diffrn_measurement_device_type 'CCD area detector'
_diffrn_measurement_method 'phi and omega scans'
_diffrn_radiation_monochromator graphite
_diffrn_radiation_source 'fine-focus sealed tube'
_diffrn_radiation_type MoK\a
_diffrn_radiation_wavelength 0.71073
_diffrn_reflns_av_R_equivalents 0.1396
_diffrn_reflns_av_sigmaI/netI 0.1745
_diffrn_reflns_limit_h_max 26
_diffrn_reflns_limit_h_min -33
_diffrn_reflns_limit_k_max 13
_diffrn_reflns_limit_k_min -13
_diffrn_reflns_limit_l_max 9
_diffrn_reflns_limit_l_min -8
_diffrn_reflns_number 6661
_diffrn_reflns_theta_full 25.50
_diffrn_reflns_theta_max 25.50
_diffrn_reflns_theta_min 1.94
_exptl_absorpt_coefficient_mu 0.182
_exptl_absorpt_correction_T_max 1.00000
_exptl_absorpt_correction_T_min 0.63715
_exptl_absorpt_correction_type empirical
_exptl_absorpt_process_details sadabs
_exptl_crystal_colour colorless
_exptl_crystal_density_diffrn 1.267
_exptl_crystal_density_method 'not measured'
_exptl_crystal_description prismatic
_exptl_crystal_F_000 1008
_exptl_crystal_size_max 0.403
_exptl_crystal_size_mid 0.269
_exptl_crystal_size_min 0.034
_refine_diff_density_max 0.303
_refine_diff_density_min -0.192
_refine_diff_density_rms 0.052
_refine_ls_abs_structure_details 'Flack H D (1983), Acta Cryst. A39, 876-881'
_refine_ls_abs_structure_Flack -0.05(13)
_refine_ls_extinction_coef 0.0016(5)
_refine_ls_extinction_expression Fc^*^=kFc[1+0.001xFc^2^\l^3^/sin(2\q)]^-1/4^
_refine_ls_extinction_method SHELXL
_refine_ls_goodness_of_fit_ref 0.794
_refine_ls_hydrogen_treatment mixed
_refine_ls_matrix_type full
_refine_ls_number_parameters 321
_refine_ls_number_reflns 4612
_refine_ls_number_restraints 1
_refine_ls_restrained_S_all 0.794
_refine_ls_R_factor_all 0.1443
_refine_ls_R_factor_gt 0.0715
_refine_ls_shift/su_max 0.000
_refine_ls_shift/su_mean 0.000
_refine_ls_structure_factor_coef Fsqd
_refine_ls_weighting_details 'calc w=1/[\s^2^(Fo^2^)+(0.0594P)^2^+0.0000P] where P=(Fo^2^+2Fc^2^)/3'
_refine_ls_weighting_scheme calc
_refine_ls_wR_factor_gt 0.1500
_refine_ls_wR_factor_ref 0.1731
_reflns_number_gt 2054
_reflns_number_total 4612
_reflns_threshold_expression >2sigma(I)
_cod_data_source_file om100287d_si_002.cif
_cod_data_source_block cd29526
_cod_depositor_comments
;
The following automatic conversions were performed:

'_symmetry_cell_setting' value 'Monoclinic' changed to 'monoclinic'
according to /home/saulius/struct/CIF-dictionaries/cif_core.dic
dictionary named 'cif_core.dic' version 2.4.1 from 2010-06-29.

Automatic conversion script
Id: cif_fix_values 1715 2011-07-08 13:25:40Z adriana 
;
_cod_original_sg_symbol_H-M C2
_cod_database_code 4066091

loop_
_symmetry_equiv_pos_as_xyz
'x, y, z'
'-x, y, -z'
'x+1/2, y+1/2, z'
'-x+1/2, y+1/2, -z'

loop_
_atom_site_label
_atom_site_type_symbol
_atom_site_fract_x
_atom_site_fract_y
_atom_site_fract_z
_atom_site_U_iso_or_equiv
_atom_site_adp_type
_atom_site_occupancy
_atom_site_symmetry_multiplicity
_atom_site_calc_flag
_atom_site_refinement_flags
Cl1 Cl 0.52132(6) 0.82863(19) 0.7547(3) 0.0952(7) Uani 1 1 d .
O1 O 0.73319(16) 0.6978(4) 1.2011(5) 0.0732(14) Uani 1 1 d .
O2 O 0.82963(13) 0.7605(3) 1.0040(6) 0.0658(13) Uani 1 1 d .
O3 O 0.77808(13) 0.3807(3) 0.5477(5) 0.0553(11) Uani 1 1 d .
C1 C 0.7289(2) 0.7441(5) 1.0347(7) 0.0542(17) Uani 1 1 d .
H1 H 0.7447 0.8215 1.0388 0.065 Uiso 1 1 calc R
C2 C 0.75573(19) 0.6632(5) 0.9331(7) 0.0459(14) Uani 1 1 d .
C3 C 0.73558(19) 0.6046(5) 0.8012(7) 0.0480(15) Uani 1 1 d .
C4 C 0.7185(2) 0.5490(5) 0.6695(7) 0.0519(15) Uani 1 1 d .
C5 C 0.7020(2) 0.4924(5) 0.5259(7) 0.0448(15) Uani 1 1 d .
C6 C 0.73424(18) 0.4108(5) 0.4433(7) 0.0526(16) Uani 1 1 d .
H6A H 0.7167 0.3387 0.4113 0.063 Uiso 1 1 calc R
H6B H 0.7423 0.4479 0.3413 0.063 Uiso 1 1 calc R
C7 C 0.8088(2) 0.6465(5) 0.9901(8) 0.0540(16) Uani 1 1 d .
H7A H 0.8135 0.6064 1.0978 0.065 Uiso 1 1 calc R
H7B H 0.8235 0.5995 0.9090 0.065 Uiso 1 1 calc R
C8 C 0.67603(19) 0.7612(5) 0.9639(7) 0.0444(14) Uani 1 1 d .
C9 C 0.66361(19) 0.8519(5) 0.8512(7) 0.0484(15) Uani 1 1 d .
H9 H 0.6877 0.9007 0.8197 0.058 Uiso 1 1 calc R
C10 C 0.6168(2) 0.8720(5) 0.7841(7) 0.0547(16) Uani 1 1 d .
H10 H 0.6092 0.9322 0.7064 0.066 Uiso 1 1 calc R
C11 C 0.5812(2) 0.8008(5) 0.8349(8) 0.0556(17) Uani 1 1 d .
C12 C 0.5922(2) 0.7115(6) 0.9445(9) 0.0659(18) Uani 1 1 d .
H12 H 0.5679 0.6639 0.9773 0.079 Uiso 1 1 calc R
C13 C 0.6397(2) 0.6909(5) 1.0081(7) 0.0576(17) Uani 1 1 d .
H13 H 0.6471 0.6284 1.0821 0.069 Uiso 1 1 calc R
C14 C 0.6520(2) 0.5103(5) 0.4462(7) 0.0449(15) Uani 1 1 d .
C15 C 0.63016(19) 0.4353(5) 0.3197(7) 0.0506(16) Uani 1 1 d .
H15 H 0.6475 0.3725 0.2826 0.061 Uiso 1 1 calc R
C16 C 0.5834(2) 0.4535(6) 0.2501(7) 0.0557(16) Uani 1 1 d .
H16 H 0.5691 0.4028 0.1672 0.067 Uiso 1 1 calc R
C17 C 0.5579(2) 0.5464(6) 0.3030(8) 0.0660(19) Uani 1 1 d .
H17 H 0.5263 0.5583 0.2553 0.079 Uiso 1 1 calc R
C18 C 0.5781(2) 0.6227(6) 0.4252(8) 0.0659(19) Uani 1 1 d .
H18 H 0.5603 0.6853 0.4602 0.079 Uiso 1 1 calc R
C19 C 0.6248(2) 0.6058(5) 0.4953(8) 0.0586(18) Uani 1 1 d .
H19 H 0.6387 0.6583 0.5765 0.070 Uiso 1 1 calc R
C20 C 0.8767(2) 0.7661(5) 1.0886(8) 0.0525(16) Uani 1 1 d .
C21 C 0.8886(2) 0.8713(6) 1.1717(8) 0.0666(18) Uani 1 1 d .
H21 H 0.8665 0.9325 1.1711 0.080 Uiso 1 1 calc R
C22 C 0.9344(2) 0.8821(7) 1.2555(9) 0.079(2) Uani 1 1 d .
H22 H 0.9433 0.9515 1.3132 0.095 Uiso 1 1 calc R
C23 C 0.9668(2) 0.7921(7) 1.2548(11) 0.088(3) Uani 1 1 d .
H23 H 0.9976 0.8020 1.3106 0.106 Uiso 1 1 calc R
C24 C 0.9550(3) 0.6877(6) 1.1742(10) 0.085(2) Uani 1 1 d .
H24 H 0.9772 0.6265 1.1761 0.102 Uiso 1 1 calc R
C25 C 0.9084(2) 0.6758(6) 1.0881(8) 0.0659(19) Uani 1 1 d .
H25 H 0.8993 0.6061 1.0312 0.079 Uiso 1 1 calc R
C26 C 0.8164(2) 0.4585(5) 0.5602(7) 0.0458(14) Uani 1 1 d .
C27 C 0.8573(2) 0.4186(6) 0.6558(8) 0.0592(17) Uani 1 1 d .
H27 H 0.8575 0.3447 0.7069 0.071 Uiso 1 1 calc R
C28 C 0.8979(3) 0.4885(7) 0.6757(9) 0.081(2) Uani 1 1 d .
H28 H 0.9253 0.4612 0.7422 0.097 Uiso 1 1 calc R
C29 C 0.8993(2) 0.5989(8) 0.5988(10) 0.079(2) Uani 1 1 d .
H29 H 0.9267 0.6459 0.6124 0.095 Uiso 1 1 calc R
C30 C 0.8574(2) 0.6349(5) 0.5011(8) 0.0639(18) Uani 1 1 d .
H30 H 0.8572 0.7072 0.4457 0.077 Uiso 1 1 calc R
C31 C 0.8163(2) 0.5677(5) 0.4831(7) 0.0547(17) Uani 1 1 d .
H31 H 0.7886 0.5955 0.4194 0.066 Uiso 1 1 calc R
H1A H 0.7298(17) 0.737(4) 1.291(7) 0.043(16) Uiso 1 1 d .

loop_
_atom_site_aniso_label
_atom_site_aniso_U_11
_atom_site_aniso_U_22
_atom_site_aniso_U_33
_atom_site_aniso_U_23
_atom_site_aniso_U_13
_atom_site_aniso_U_12
Cl1 0.0560(10) 0.1149(15) 0.1072(18) -0.0093(13) -0.0202(10) 0.0124(10)
O1 0.091(3) 0.100(3) 0.023(2) -0.013(3) -0.015(2) 0.021(3)
O2 0.053(2) 0.053(3) 0.085(4) 0.013(2) -0.020(2) -0.007(2)
O3 0.051(2) 0.047(2) 0.067(3) 0.006(2) 0.004(2) -0.003(2)
C1 0.068(4) 0.061(4) 0.029(4) -0.004(3) -0.010(3) 0.000(3)
C2 0.044(3) 0.060(4) 0.033(3) -0.011(3) -0.001(3) 0.000(3)
C3 0.048(3) 0.063(4) 0.032(3) -0.013(3) 0.001(3) 0.001(3)
C4 0.056(4) 0.062(4) 0.037(4) -0.003(3) 0.003(3) 0.005(3)
C5 0.053(4) 0.050(4) 0.031(3) -0.005(3) 0.001(3) -0.003(3)
C6 0.051(4) 0.063(4) 0.041(4) -0.017(3) -0.004(3) -0.001(3)
C7 0.061(4) 0.048(4) 0.050(4) -0.002(3) -0.008(3) -0.002(3)
C8 0.055(4) 0.045(3) 0.032(3) -0.004(3) 0.001(3) -0.001(3)
C9 0.050(3) 0.045(4) 0.050(4) 0.005(3) 0.003(3) -0.002(3)
C10 0.060(4) 0.047(3) 0.055(4) 0.008(3) -0.001(3) 0.013(3)
C11 0.055(4) 0.059(4) 0.051(4) -0.009(3) -0.003(3) 0.006(3)
C12 0.061(4) 0.075(5) 0.060(5) 0.004(4) 0.004(4) -0.017(4)
C13 0.075(4) 0.055(4) 0.039(4) 0.012(3) -0.008(3) -0.015(3)
C14 0.058(4) 0.049(3) 0.026(3) 0.001(3) -0.001(3) -0.002(3)
C15 0.053(4) 0.056(4) 0.040(4) -0.009(3) -0.004(3) -0.005(3)
C16 0.057(4) 0.061(4) 0.046(4) -0.009(3) -0.005(3) -0.007(3)
C17 0.058(4) 0.083(5) 0.054(4) 0.012(4) -0.009(4) 0.000(4)
C18 0.065(4) 0.068(4) 0.062(5) -0.008(4) -0.006(4) 0.016(3)
C19 0.060(4) 0.057(4) 0.054(4) -0.009(3) -0.011(3) 0.009(3)
C20 0.053(4) 0.054(4) 0.049(4) 0.001(3) 0.002(3) -0.005(3)
C21 0.067(4) 0.061(4) 0.071(5) 0.001(4) 0.007(4) -0.011(3)
C22 0.069(5) 0.088(6) 0.079(6) -0.019(4) 0.000(4) -0.030(4)
C23 0.051(4) 0.101(7) 0.110(7) 0.001(5) -0.006(4) -0.021(4)
C24 0.071(5) 0.073(5) 0.110(7) -0.006(5) -0.001(5) -0.003(4)
C25 0.057(4) 0.067(5) 0.071(5) -0.005(4) -0.004(4) 0.000(4)
C26 0.061(4) 0.046(3) 0.031(3) -0.002(3) 0.009(3) 0.006(3)
C27 0.052(4) 0.069(4) 0.055(4) 0.002(3) 0.002(3) 0.011(3)
C28 0.066(5) 0.104(6) 0.067(5) -0.009(5) -0.016(4) 0.014(4)
C29 0.061(5) 0.102(6) 0.074(6) -0.021(5) 0.006(4) -0.014(4)
C30 0.078(5) 0.059(4) 0.059(5) -0.007(3) 0.026(4) -0.018(4)
C31 0.073(4) 0.053(4) 0.038(4) 0.003(3) 0.010(3) 0.004(3)

loop_
_atom_type_symbol
_atom_type_description
_atom_type_scat_dispersion_real
_atom_type_scat_dispersion_imag
_atom_type_scat_source
C C 0.0033 0.0016 'International Tables Vol C Tables 4.2.6.8 and 6.1.1.4'
H H 0.0000 0.0000 'International Tables Vol C Tables 4.2.6.8 and 6.1.1.4'
O O 0.0106 0.0060 'International Tables Vol C Tables 4.2.6.8 and 6.1.1.4'
Cl Cl 0.1484 0.1585 'International Tables Vol C Tables 4.2.6.8 and 6.1.1.4'

loop_
_geom_angle_atom_site_label_1
_geom_angle_atom_site_label_2
_geom_angle_atom_site_label_3
_geom_angle
C1 O1 H1A 126(3)
C20 O2 C7 115.5(4)
C26 O3 C6 119.4(4)
O1 C1 C2 107.2(5)
O1 C1 C8 111.1(5)
C2 C1 C8 113.9(5)
O1 C1 H1 108.2
C2 C1 H1 108.2
C8 C1 H1 108.2
C3 C2 C1 123.6(5)
C3 C2 C7 119.3(5)
C1 C2 C7 117.1(5)
C4 C3 C2 176.4(6)
C3 C4 C5 177.4(7)
C4 C5 C14 120.7(5)
C4 C5 C6 120.5(5)
C14 C5 C6 118.8(4)
O3 C6 C5 113.9(4)
O3 C6 H6A 108.8
C5 C6 H6A 108.8
O3 C6 H6B 108.8
C5 C6 H6B 108.8
H6A C6 H6B 107.7
O2 C7 C2 106.9(4)
O2 C7 H7A 110.3
C2 C7 H7A 110.3
O2 C7 H7B 110.3
C2 C7 H7B 110.3
H7A C7 H7B 108.6
C13 C8 C9 117.6(5)
C13 C8 C1 123.0(5)
C9 C8 C1 119.3(5)
C10 C9 C8 122.0(5)
C10 C9 H9 119.0
C8 C9 H9 119.0
C9 C10 C11 118.5(5)
C9 C10 H10 120.7
C11 C10 H10 120.7
C12 C11 C10 120.8(6)
C12 C11 Cl1 120.4(5)
C10 C11 Cl1 118.8(5)
C11 C12 C13 119.8(6)
C11 C12 H12 120.1
C13 C12 H12 120.1
C8 C13 C12 121.2(6)
C8 C13 H13 119.4
C12 C13 H13 119.4
C15 C14 C19 117.6(5)
C15 C14 C5 122.3(5)
C19 C14 C5 120.1(5)
C16 C15 C14 120.8(5)
C16 C15 H15 119.6
C14 C15 H15 119.6
C17 C16 C15 119.8(5)
C17 C16 H16 120.1
C15 C16 H16 120.1
C16 C17 C18 121.3(6)
C16 C17 H17 119.3
C18 C17 H17 119.3
C19 C18 C17 119.5(6)
C19 C18 H18 120.2
C17 C18 H18 120.2
C18 C19 C14 121.0(6)
C18 C19 H19 119.5
C14 C19 H19 119.5
C25 C20 C21 122.1(6)
C25 C20 O2 122.7(6)
C21 C20 O2 115.2(6)
C22 C21 C20 117.7(6)
C22 C21 H21 121.1
C20 C21 H21 121.1
C23 C22 C21 120.7(7)
C23 C22 H22 119.6
C21 C22 H22 119.6
C22 C23 C24 121.7(7)
C22 C23 H23 119.1
C24 C23 H23 119.1
C23 C24 C25 118.0(7)
C23 C24 H24 121.0
C25 C24 H24 121.0
C20 C25 C24 119.7(6)
C20 C25 H25 120.1
C24 C25 H25 120.1
C27 C26 C31 119.9(6)
C27 C26 O3 114.7(5)
C31 C26 O3 125.4(5)
C26 C27 C28 119.7(6)
C26 C27 H27 120.1
C28 C27 H27 120.1
C27 C28 C29 121.9(6)
C27 C28 H28 119.1
C29 C28 H28 119.1
C30 C29 C28 116.5(6)
C30 C29 H29 121.8
C28 C29 H29 121.8
C31 C30 C29 122.4(6)
C31 C30 H30 118.8
C29 C30 H30 118.8
C30 C31 C26 119.6(6)
C30 C31 H31 120.2
C26 C31 H31 120.2

loop_
_geom_bond_atom_site_label_1
_geom_bond_atom_site_label_2
_geom_bond_distance
Cl1 C11 1.749(6)
O1 C1 1.424(7)
O1 H1A 0.87(5)
O2 C20 1.409(6)
O2 C7 1.414(6)
O3 C26 1.382(6)
O3 C6 1.440(6)
C1 C2 1.489(7)
C1 C8 1.532(7)
C1 H1 0.9800
C2 C3 1.315(7)
C2 C7 1.513(7)
C3 C4 1.271(7)
C4 C5 1.348(7)
C5 C14 1.481(7)
C5 C6 1.501(7)
C6 H6A 0.9700
C6 H6B 0.9700
C7 H7A 0.9700
C7 H7B 0.9700
C8 C13 1.373(8)
C8 C9 1.383(7)
C9 C10 1.375(7)
C9 H9 0.9300
C10 C11 1.382(8)
C10 H10 0.9300
C11 C12 1.349(8)
C12 C13 1.386(8)
C12 H12 0.9300
C13 H13 0.9300
C14 C15 1.403(7)
C14 C19 1.406(7)
C15 C16 1.376(7)
C15 H15 0.9300
C16 C17 1.366(9)
C16 H16 0.9300
C17 C18 1.374(8)
C17 H17 0.9300
C18 C19 1.372(8)
C18 H18 0.9300
C19 H19 0.9300
C20 C25 1.353(8)
C20 C21 1.384(8)
C21 C22 1.379(8)
C21 H21 0.9300
C22 C23 1.364(9)
C22 H22 0.9300
C23 C24 1.366(9)
C23 H23 0.9300
C24 C25 1.408(8)
C24 H24 0.9300
C25 H25 0.9300
C26 C27 1.375(7)
C26 C31 1.381(7)
C27 C28 1.380(9)
C27 H27 0.9300
C28 C29 1.395(9)
C28 H28 0.9300
C29 C30 1.389(9)
C29 H29 0.9300
C30 C31 1.373(7)
C30 H30 0.9300
C31 H31 0.9300

loop_
_geom_hbond_atom_site_label_D
_geom_hbond_atom_site_label_H
_geom_hbond_atom_site_label_A
_geom_hbond_distance_DH
_geom_hbond_distance_HA
_geom_hbond_distance_DA
_geom_hbond_angle_DHA
_geom_hbond_site_symmetry_A
O1 H1A O3 0.87(5) 2.10(5) 2.931(6) 161(5) 4_657

loop_
_geom_torsion_atom_site_label_1
_geom_torsion_atom_site_label_2
_geom_torsion_atom_site_label_3
_geom_torsion_atom_site_label_4
_geom_torsion
O1 C1 C2 C3 118.8(6)
C8 C1 C2 C3 -4.5(8)
O1 C1 C2 C7 -59.6(7)
C8 C1 C2 C7 177.0(5)
C1 C2 C3 C4 145(10)
C7 C2 C3 C4 -37(10)
C2 C3 C4 C5 -20(21)
C3 C4 C5 C14 -119(14)
C3 C4 C5 C6 60(14)
C26 O3 C6 C5 -81.4(6)
C4 C5 C6 O3 12.9(8)
C14 C5 C6 O3 -167.6(5)
C20 O2 C7 C2 167.3(5)
C3 C2 C7 O2 127.8(6)
C1 C2 C7 O2 -53.7(7)
O1 C1 C8 C13 -30.9(8)
C2 C1 C8 C13 90.3(7)
O1 C1 C8 C9 148.6(5)
C2 C1 C8 C9 -90.2(6)
C13 C8 C9 C10 -0.2(9)
C1 C8 C9 C10 -179.6(5)
C8 C9 C10 C11 1.6(9)
C9 C10 C11 C12 -1.6(9)
C9 C10 C11 Cl1 178.2(4)
C10 C11 C12 C13 0.3(10)
Cl1 C11 C12 C13 -179.5(5)
C9 C8 C13 C12 -1.2(9)
C1 C8 C13 C12 178.2(6)
C11 C12 C13 C8 1.1(10)
C4 C5 C14 C15 -165.7(6)
C6 C5 C14 C15 14.8(8)
C4 C5 C14 C19 14.9(8)
C6 C5 C14 C19 -164.5(6)
C19 C14 C15 C16 -1.6(8)
C5 C14 C15 C16 179.1(5)
C14 C15 C16 C17 0.7(9)
C15 C16 C17 C18 0.0(10)
C16 C17 C18 C19 0.3(11)
C17 C18 C19 C14 -1.2(10)
C15 C14 C19 C18 1.9(9)
C5 C14 C19 C18 -178.8(6)
C7 O2 C20 C25 30.0(8)
C7 O2 C20 C21 -150.5(6)
C25 C20 C21 C22 0.1(10)
O2 C20 C21 C22 -179.4(6)
C20 C21 C22 C23 0.5(11)
C21 C22 C23 C24 -1.1(13)
C22 C23 C24 C25 1.1(13)
C21 C20 C25 C24 -0.1(10)
O2 C20 C25 C24 179.4(6)
C23 C24 C25 C20 -0.5(11)
C6 O3 C26 C27 -176.7(5)
C6 O3 C26 C31 1.8(8)
C31 C26 C27 C28 0.7(9)
O3 C26 C27 C28 179.3(6)
C26 C27 C28 C29 -1.1(11)
C27 C28 C29 C30 0.0(11)
C28 C29 C30 C31 1.6(10)
C29 C30 C31 C26 -2.0(9)
C27 C26 C31 C30 0.8(9)
O3 C26 C31 C30 -177.7(6)
